data_4304690
loop_
_publ_author_name
'Tao Yang'
'Junliang Sun'
'Lars Eriksson'
'Guobao Li'
'Xiaodong Zou'
'Fuhui Liao'
'Jianhua Lin'

_publ_section_title
;
Na5[MB24O34(OH)12].nH2O (M = Cr3+, Al3+): Unprecedented Spherelike
Polyborate Clusters from Boric Acid Flux Synthesis
;
_journal_name_full 'Inorganic Chemistry'
_journal_page_first 3228
_journal_page_last 3233
_journal_paper_doi 10.1021/ic702244w
_journal_volume 47
_journal_year 2008
_chemical_formula_moiety 'B96 Cr4 Na20 H100 O210'
_chemical_formula_sum 'B24 Cr H25 Na5 O52.5'
_chemical_formula_weight 1291.59
_chemical_name_systematic
;
 ?
;
_space_group_IT_number 14
_symmetry_cell_setting monoclinic
_symmetry_space_group_name_Hall '-P 2ybc'
_symmetry_space_group_name_H-M 'P 1 21/c 1'
_atom_sites_solution_hydrogens geom
_atom_sites_solution_primary direct
_atom_sites_solution_secondary difmap
_audit_creation_method SHELXL-97
_cell_angle_alpha 90.00
_cell_angle_beta 94.644(2)
_cell_angle_gamma 90.00
_cell_formula_units_Z 4
_cell_length_a 17.4549(3)
_cell_length_b 11.1976(2)
_cell_length_c 21.2403(3)
_cell_measurement_temperature 100
_cell_volume 4137.85(12)
_computing_molecular_graphics 'Bruker SHELXTL'
_computing_publication_material 'Bruker SHELXTL'
_computing_structure_refinement 'SHELXL-97 (Sheldrick, 1997)'
_computing_structure_solution 'Bruker SHELXTL'
_diffrn_ambient_temperature 100
_diffrn_measured_fraction_theta_full 0.996
_diffrn_measured_fraction_theta_max 0.909
_diffrn_measurement_device_type 'APEX-CCD area detector'
_diffrn_radiation_monochromator graphite
_diffrn_radiation_source 'rotating anode'
_diffrn_radiation_type MoK\a
_diffrn_radiation_wavelength 0.71073
_diffrn_reflns_av_R_equivalents 0.0415
_diffrn_reflns_av_sigmaI/netI 0.0969
_diffrn_reflns_limit_h_max 19
_diffrn_reflns_limit_h_min -25
_diffrn_reflns_limit_k_max 16
_diffrn_reflns_limit_k_min -14
_diffrn_reflns_limit_l_max 31
_diffrn_reflns_limit_l_min -30
_diffrn_reflns_number 39362
_diffrn_reflns_theta_full 25.00
_diffrn_reflns_theta_max 32.32
_diffrn_reflns_theta_min 3.76
_exptl_absorpt_coefficient_mu 0.487
_exptl_absorpt_correction_T_max 0.985
_exptl_absorpt_correction_T_min 0.839
_exptl_absorpt_correction_type empirical
_exptl_crystal_colour 'light pink'
_exptl_crystal_density_diffrn 2.073
_exptl_crystal_density_method 'not measured'
_exptl_crystal_description tablet
_exptl_crystal_F_000 2576
_exptl_crystal_size_max 0.5
_exptl_crystal_size_mid 0.3
_exptl_crystal_size_min 0.03
_refine_diff_density_max 2.056
_refine_diff_density_min -1.020
_refine_diff_density_rms 0.124
_refine_ls_extinction_method SHELXL
_refine_ls_goodness_of_fit_ref 1.000
_refine_ls_hydrogen_treatment constr
_refine_ls_matrix_type full
_refine_ls_number_parameters 717
_refine_ls_number_reflns 13402
_refine_ls_number_restraints 0
_refine_ls_restrained_S_all 1.000
_refine_ls_R_factor_all 0.0944
_refine_ls_R_factor_gt 0.0562
_refine_ls_shift/su_max 0.000
_refine_ls_shift/su_mean 0.000
_refine_ls_structure_factor_coef Fsqd
_refine_ls_weighting_details 'calc w=1/[\s^2^(Fo^2^)+(0.1053P)^2^+0.0000P] where P=(Fo^2^+2Fc^2^)/3'
_refine_ls_weighting_scheme calc
_refine_ls_wR_factor_gt 0.1683
_refine_ls_wR_factor_ref 0.1849
_reflns_number_gt 7578
_reflns_number_total 13402
_reflns_threshold_expression >2sigma(I)
_cod_data_source_file ic702244w-file003.cif
_cod_data_source_block NaCrB
_cod_depositor_comments
;
The following automatic conversions were performed:
'_symmetry_cell_setting' value 'Monoclinic' changed to 'monoclinic'
according to '/home/saulius/struct/CIF-dictionaries/cif_core.dic'
dictionary named 'cif_core.dic' version 2.4.1 from 2010-06-29.

Automatic conversion script
Id: cif_fix_enum 1527 2010-12-29 10:47:43Z saulius 
;
_cod_original_formula_sum 'B24 Cr H25 Na5 O52.50'
_cod_database_code 4304690

loop_
_symmetry_equiv_pos_as_xyz
'x, y, z'
'-x, y+1/2, -z+1/2'
'-x, -y, -z'
'x, -y-1/2, z-1/2'

loop_
_atom_site_label
_atom_site_type_symbol
_atom_site_fract_x
_atom_site_fract_y
_atom_site_fract_z
_atom_site_U_iso_or_equiv
_atom_site_adp_type
_atom_site_occupancy
_atom_site_symmetry_multiplicity
_atom_site_calc_flag
_atom_site_refinement_flags
_atom_site_disorder_assembly
_atom_site_disorder_group
Cr1 Cr 0.24624(2) 0.25473(4) 0.17486(2) 0.00875(11) Uani 1 1 d . . .
Na1 Na 0.43874(8) 0.63873(13) 0.19350(7) 0.0255(3) Uani 1 1 d . . .
Na2 Na 0.00436(8) 0.58920(15) 0.11066(7) 0.0308(4) Uani 1 1 d . . .
Na3 Na 0.04451(8) 0.87808(13) 0.18554(7) 0.0248(3) Uani 1 1 d . . .
Na4 Na 0.52898(10) 0.42293(17) 0.41416(10) 0.0457(5) Uani 1 1 d . . .
Na5 Na 0.23864(9) 0.13850(19) 0.42720(7) 0.0419(5) Uani 1 1 d . . .
B1 B 0.36081(19) 0.0733(3) 0.22020(16) 0.0108(6) Uani 1 1 d . . .
B2 B 0.37327(19) 0.4177(3) 0.14425(16) 0.0110(6) Uani 1 1 d . . .
B3 B 0.39593(18) 0.1950(3) 0.12282(16) 0.0108(6) Uani 1 1 d . . .
B4 B 0.16664(19) 0.2105(3) 0.04664(16) 0.0119(6) Uani 1 1 d . . .
B5 B 0.08887(18) 0.3248(3) 0.12547(15) 0.0104(6) Uani 1 1 d . . .
B6 B 0.26435(18) 0.1318(3) 0.29913(16) 0.0104(6) Uani 1 1 d . . .
B7 B 0.27784(19) 0.5079(3) 0.21786(15) 0.0112(6) Uani 1 1 d . . .
B8 B 0.30064(18) 0.3135(3) 0.05034(15) 0.0110(6) Uani 1 1 d . . .
B9 B 0.14060(18) 0.4304(3) 0.22941(16) 0.0101(6) Uani 1 1 d . . .
B10 B 0.10935(18) 0.0992(3) 0.13707(16) 0.0103(6) Uani 1 1 d . . .
B11 B 0.22020(18) 0.9971(3) 0.20558(15) 0.0105(6) Uani 1 1 d . . .
B12 B 0.25338(18) 0.3598(3) 0.30589(15) 0.0107(6) Uani 1 1 d . . .
B13 B 0.1238(2) 0.3453(3) 0.33502(17) 0.0155(7) Uani 1 1 d . . .
B14 B 0.1629(2) 0.6187(3) 0.17695(16) 0.0137(6) Uani 1 1 d . . .
B15 B 0.3975(2) 0.1397(3) 0.32994(17) 0.0162(7) Uani 1 1 d . . .
B16 B 0.3683(2) 0.4904(3) 0.31004(16) 0.0140(7) Uani 1 1 d . . .
B17 B 0.48781(19) 0.3095(3) 0.18950(16) 0.0137(7) Uani 1 1 d . . .
B18 B 0.3163(2) 0.5345(3) 0.05814(17) 0.0153(7) Uani 1 1 d . . .
B19 B 0.1458(2) 0.0085(3) 0.29623(17) 0.0151(7) Uani 1 1 d . . .
B20 B 0.3287(2) 0.8938(3) 0.15915(17) 0.0154(7) Uani 1 1 d . . .
B21 B 0.0059(2) 0.2072(3) 0.18552(18) 0.0180(7) Uani 1 1 d . . .
B22 B 0.1431(2) 0.9920(3) 0.04585(18) 0.0183(7) Uani 1 1 d . . .
B23 B 0.3672(2) 0.1451(3) 0.00977(18) 0.0187(7) Uani 1 1 d . . .
B24 B 0.1072(2) 0.4001(3) 0.01719(17) 0.0152(7) Uani 1 1 d . . .
O1 O 0.30379(11) 0.40723(18) 0.17913(10) 0.0103(4) Uani 1 1 d . . .
O2 O 0.14917(11) 0.34551(18) 0.17703(9) 0.0101(4) Uani 1 1 d . . .
O3 O 0.34268(11) 0.16371(18) 0.17132(10) 0.0111(4) Uani 1 1 d . . .
O4 O 0.37044(12) 0.52810(19) 0.10831(10) 0.0141(4) Uani 1 1 d . . .
O5 O 0.18683(11) 0.10279(18) 0.17194(10) 0.0109(4) Uani 1 1 d . . .
O6 O 0.36851(11) 0.31507(18) 0.09818(9) 0.0094(4) Uani 1 1 d . . .
O7 O 0.10693(11) 0.20852(18) 0.09507(10) 0.0106(4) Uani 1 1 d . . .
O8 O 0.22099(11) 0.45278(18) 0.25962(9) 0.0096(4) Uani 1 1 d . . .
O9 O 0.10232(12) 0.99347(18) 0.09852(10) 0.0149(4) Uani 1 1 d . . .
O10 O 0.09375(12) 0.3852(2) 0.27725(10) 0.0139(4) Uani 1 1 d . . .
O11 O 0.23954(12) 0.60145(19) 0.18126(10) 0.0149(4) Uani 1 1 d . . .
O12 O 0.32754(12) 0.39905(19) 0.33298(10) 0.0128(4) Uani 1 1 d . . .
O13 O 0.28536(11) 0.04587(18) 0.24871(9) 0.0098(4) Uani 1 1 d . . .
O14 O 0.44375(12) 0.40983(18) 0.18449(10) 0.0128(4) Uani 1 1 d . . .
O15 O 0.39541(13) 0.11402(19) 0.06991(10) 0.0164(4) Uani 1 1 d . . .
O16 O 0.20002(11) 0.3450(2) 0.35438(10) 0.0140(4) Uani 1 1 d . . .
O17 O 0.01518(11) 0.30934(19) 0.15173(10) 0.0144(4) Uani 1 1 d . . .
O18 O 0.11131(11) 0.54386(19) 0.20268(10) 0.0133(4) Uani 1 1 d . . .
O19 O 0.38453(11) 0.96442(19) 0.19044(10) 0.0136(4) Uani 1 1 d . . .
O20 O 0.08522(12) 0.41717(19) 0.07736(10) 0.0145(4) Uani 1 1 d . . .
O21 O 0.04745(12) 0.10620(19) 0.17858(10) 0.0153(4) Uani 1 1 d . . .
O22 O 0.16302(12) 0.94429(19) 0.24391(10) 0.0146(4) Uani 1 1 d . . .
O23 O 0.28291(12) 0.43471(19) 0.03015(10) 0.0160(5) Uani 1 1 d . . .
O24 O 0.25712(11) 0.24924(17) 0.26835(9) 0.0108(4) Uani 1 1 d . . .
O25 O 0.17402(13) 0.09293(19) 0.02178(11) 0.0172(5) Uani 1 1 d . . .
O26 O 0.23697(11) 0.25815(18) 0.08146(9) 0.0107(4) Uani 1 1 d . . .
O27 O 0.47298(11) 0.21001(19) 0.15311(10) 0.0138(4) Uani 1 1 d . . .
O28 O 0.25157(12) 0.90883(19) 0.16492(11) 0.0156(5) Uani 1 1 d . . .
O29 O 0.41579(12) 0.1127(2) 0.27034(10) 0.0151(4) Uani 1 1 d . . .
O30 O 0.13883(12) 0.2957(2) 0.99767(10) 0.0146(4) Uani 1 1 d . . .
O31 O 0.34228(12) 0.55607(18) 0.25765(10) 0.0130(4) Uani 1 1 d . . .
O32 O 0.32085(12) 0.24216(19) 0.99761(10) 0.0163(4) Uani 1 1 d . . .
O33 O 0.32549(12) 0.13268(19) 0.34915(10) 0.0148(4) Uani 1 1 d . . .
O34 O 0.19274(12) 0.09423(19) 0.32287(10) 0.0150(4) Uani 1 1 d . . .
O35 O 0.43674(13) 0.5167(2) 0.34344(12) 0.0262(6) Uani 1 1 d . . .
H35 H 0.4552 0.5774 0.3288 0.039 Uiso 1 1 d . . .
O36 O 0.29675(16) 0.6458(2) 0.03596(12) 0.0307(6) Uani 1 1 d . . .
H36 H 0.2806 0.6413 -0.0013 0.046 Uiso 1 1 d . . .
O37 O 0.07982(14) 0.9884(2) 0.32596(12) 0.0266(6) Uani 1 1 d . . .
H37 H 0.0657 0.9191 0.3196 0.040 Uiso 1 1 d . . .
O38 O 0.12949(13) 0.7166(2) 0.14615(12) 0.0227(5) Uani 1 1 d . . .
H38 H 0.1632 0.7610 0.1346 0.034 Uiso 1 1 d . . .
O39 O 0.55081(13) 0.3007(2) 0.23189(12) 0.0249(5) Uani 1 1 d . . .
H39 H 0.5649 0.3677 0.2431 0.037 Uiso 1 1 d . . .
O40 O 0.09348(14) 0.4850(2) 0.97143(11) 0.0229(5) Uani 1 1 d . . .
H40 H 0.0814 0.5477 0.9877 0.034 Uiso 1 1 d . . .
O41 O 0.15126(16) 0.8834(2) 0.01724(13) 0.0307(6) Uani 1 1 d . . .
H41 H 0.1778 0.8921 -0.0130 0.046 Uiso 1 1 d . . .
O42 O 0.35831(13) 0.8074(2) 0.12392(13) 0.0289(6) Uani 1 1 d . . .
H42 H 0.3275 0.7533 0.1176 0.043 Uiso 1 1 d . . .
O43 O 0.06993(12) 0.3067(2) 0.37538(11) 0.0237(5) Uani 1 1 d . . .
H43 H 0.0920 0.2921 0.4101 0.036 Uiso 1 1 d . . .
O44 O 0.95073(14) 0.2149(2) 0.22805(13) 0.0285(6) Uani 1 1 d . . .
H44 H 0.9489 0.1515 0.2472 0.043 Uiso 1 1 d . . .
O45 O 0.45938(13) 0.1759(3) 0.37067(11) 0.0285(6) Uani 1 1 d . . .
H45 H 0.4542 0.1486 0.4060 0.043 Uiso 1 1 d . . .
O46 O 0.38976(18) 0.0756(3) 0.96162(12) 0.0382(7) Uani 1 1 d . . .
H46 H 0.3672 0.0977 0.9281 0.057 Uiso 1 1 d . . .
OW1 O 0.5706(3) 0.3268(5) 0.5126(3) 0.1107(18) Uiso 1 1 d . . .
OW2 O 0.5010(4) 0.1413(6) 0.4992(3) 0.122(2) Uiso 0.95 1 d P . .
OW3 O 0.6006(6) 0.3318(9) 0.0820(5) 0.100(3) Uiso 0.55 1 d P . .
OW4 O 0.04249(17) 0.7053(3) 0.01351(14) 0.0387(7) Uiso 1 1 d . . .
OW5 O 0.2592(3) 0.7589(4) 0.3172(2) 0.0866(14) Uiso 1 1 d . . .
OW6 O 0.2310(3) 0.9194(5) 0.9179(2) 0.0946(16) Uiso 1 1 d . . .
OW7 O 0.2195(3) 0.6136(5) 0.9220(2) 0.0606(13) Uiso 0.75 1 d P . .
OW8 O 0.1907(8) 0.7429(12) 0.9415(6) 0.049(3) Uiso 0.25 1 d P . .

loop_
_atom_site_aniso_label
_atom_site_aniso_U_11
_atom_site_aniso_U_22
_atom_site_aniso_U_33
_atom_site_aniso_U_23
_atom_site_aniso_U_13
_atom_site_aniso_U_12
Cr1 0.0085(2) 0.0085(2) 0.0093(2) -0.00020(17) 0.00053(16) -0.00027(16)
Na1 0.0249(7) 0.0260(8) 0.0262(7) -0.0058(6) 0.0059(6) -0.0103(6)
Na2 0.0248(8) 0.0412(9) 0.0263(8) -0.0005(7) 0.0013(6) 0.0007(6)
Na3 0.0192(7) 0.0225(7) 0.0325(8) -0.0007(6) 0.0000(6) -0.0049(5)
Na4 0.0292(9) 0.0470(11) 0.0604(12) 0.0147(9) 0.0009(8) 0.0031(8)
Na5 0.0266(8) 0.0863(14) 0.0129(7) -0.0067(8) 0.0018(6) -0.0075(8)
B1 0.0107(14) 0.0089(15) 0.0130(16) 0.0005(12) 0.0018(12) -0.0012(11)
B2 0.0122(15) 0.0113(15) 0.0100(15) -0.0018(12) 0.0032(12) 0.0005(12)
B3 0.0109(14) 0.0110(15) 0.0105(15) -0.0027(12) 0.0010(12) 0.0016(12)
B4 0.0127(15) 0.0147(16) 0.0085(15) -0.0024(12) 0.0010(12) -0.0012(12)
B5 0.0081(14) 0.0129(15) 0.0101(15) 0.0020(12) -0.0003(11) -0.0005(11)
B6 0.0097(14) 0.0114(15) 0.0100(15) -0.0007(12) 0.0012(12) -0.0014(12)
B7 0.0118(15) 0.0136(16) 0.0086(15) -0.0009(12) 0.0034(12) -0.0010(12)
B8 0.0102(14) 0.0150(16) 0.0076(15) 0.0002(12) -0.0012(11) 0.0002(12)
B9 0.0105(14) 0.0068(14) 0.0131(15) -0.0015(11) 0.0018(12) 0.0005(11)
B10 0.0090(14) 0.0101(15) 0.0117(15) 0.0019(12) 0.0003(12) 0.0006(11)
B11 0.0082(14) 0.0119(15) 0.0108(15) 0.0006(12) -0.0018(11) -0.0008(11)
B12 0.0100(14) 0.0131(16) 0.0091(15) -0.0005(12) 0.0017(12) -0.0012(12)
B13 0.0136(16) 0.0164(17) 0.0164(17) -0.0026(13) 0.0011(13) -0.0013(13)
B14 0.0172(16) 0.0124(16) 0.0117(16) -0.0013(12) 0.0013(13) 0.0017(13)
B15 0.0135(16) 0.0179(17) 0.0165(17) -0.0012(14) -0.0031(13) 0.0009(13)
B16 0.0135(16) 0.0163(17) 0.0120(16) -0.0009(13) 0.0003(12) -0.0020(13)
B17 0.0098(15) 0.0162(17) 0.0147(17) 0.0002(13) -0.0018(12) -0.0027(12)
B18 0.0166(16) 0.0137(16) 0.0159(17) 0.0034(13) 0.0028(13) -0.0007(13)
B19 0.0135(16) 0.0141(16) 0.0175(17) 0.0006(13) 0.0005(13) -0.0028(12)
B20 0.0163(16) 0.0134(16) 0.0165(17) -0.0013(13) 0.0016(13) 0.0024(13)
B21 0.0121(16) 0.0196(18) 0.0228(19) 0.0016(15) 0.0042(14) 0.0001(13)
B22 0.0172(17) 0.0170(17) 0.0205(18) -0.0058(14) 0.0002(14) -0.0038(14)
B23 0.0172(17) 0.0214(19) 0.0174(18) -0.0054(14) 0.0019(14) 0.0008(14)
B24 0.0147(16) 0.0184(17) 0.0120(16) 0.0027(13) -0.0018(13) -0.0026(13)
O1 0.0107(9) 0.0089(10) 0.0117(10) -0.0002(8) 0.0031(8) -0.0005(7)
O2 0.0085(9) 0.0111(10) 0.0106(10) 0.0002(8) 0.0000(7) 0.0023(7)
O3 0.0117(10) 0.0096(10) 0.0122(10) 0.0014(8) 0.0016(8) 0.0011(8)
O4 0.0154(10) 0.0109(10) 0.0162(11) 0.0014(8) 0.0021(8) -0.0027(8)
O5 0.0090(9) 0.0089(10) 0.0146(10) 0.0016(8) -0.0002(8) 0.0002(7)
O6 0.0086(9) 0.0117(10) 0.0078(9) -0.0011(8) 0.0005(7) -0.0007(7)
O7 0.0087(9) 0.0111(10) 0.0123(10) 0.0005(8) 0.0022(8) -0.0008(7)
O8 0.0096(9) 0.0090(9) 0.0104(10) 0.0000(8) 0.0020(7) -0.0012(7)
O9 0.0160(11) 0.0097(10) 0.0189(11) -0.0019(8) 0.0005(9) -0.0015(8)
O10 0.0122(10) 0.0193(11) 0.0108(10) 0.0020(8) 0.0041(8) -0.0018(8)
O11 0.0135(10) 0.0138(11) 0.0176(11) 0.0037(9) 0.0023(9) 0.0010(8)
O12 0.0109(10) 0.0139(10) 0.0133(10) -0.0003(8) -0.0016(8) -0.0019(8)
O13 0.0097(9) 0.0100(9) 0.0096(9) 0.0008(8) 0.0011(7) -0.0009(7)
O14 0.0105(10) 0.0116(10) 0.0159(11) -0.0024(8) -0.0025(8) 0.0009(8)
O15 0.0190(11) 0.0149(11) 0.0148(11) -0.0060(9) -0.0014(9) 0.0026(8)
O16 0.0119(10) 0.0203(11) 0.0099(10) 0.0004(8) 0.0015(8) -0.0008(8)
O17 0.0090(9) 0.0140(11) 0.0210(11) 0.0032(9) 0.0050(8) 0.0008(8)
O18 0.0102(9) 0.0139(10) 0.0158(11) 0.0002(8) 0.0009(8) 0.0029(8)
O19 0.0107(10) 0.0124(10) 0.0176(11) -0.0019(8) -0.0001(8) 0.0022(8)
O20 0.0159(10) 0.0135(10) 0.0138(11) 0.0023(8) 0.0000(8) 0.0007(8)
O21 0.0120(10) 0.0143(11) 0.0204(12) 0.0050(9) 0.0048(9) 0.0012(8)
O22 0.0156(10) 0.0136(10) 0.0147(11) 0.0020(8) 0.0023(8) -0.0044(8)
O23 0.0173(11) 0.0135(11) 0.0164(11) 0.0051(9) -0.0031(9) -0.0034(8)
O24 0.0134(9) 0.0105(10) 0.0086(9) 0.0003(8) 0.0013(8) 0.0011(8)
O25 0.0193(11) 0.0158(11) 0.0172(11) -0.0050(9) 0.0058(9) -0.0026(9)
O26 0.0086(9) 0.0131(10) 0.0105(10) -0.0001(8) 0.0012(7) -0.0022(8)
O27 0.0104(10) 0.0135(10) 0.0172(11) -0.0019(8) -0.0003(8) 0.0023(8)
O28 0.0141(10) 0.0125(10) 0.0199(12) -0.0043(8) -0.0012(9) 0.0016(8)
O29 0.0118(10) 0.0188(11) 0.0143(11) -0.0010(9) -0.0012(8) -0.0014(8)
O30 0.0144(10) 0.0200(11) 0.0090(10) 0.0008(8) -0.0007(8) 0.0015(8)
O31 0.0127(10) 0.0124(10) 0.0138(10) -0.0023(8) 0.0001(8) -0.0030(8)
O32 0.0186(11) 0.0194(11) 0.0110(10) -0.0025(9) 0.0017(8) -0.0015(9)
O33 0.0148(10) 0.0181(11) 0.0111(10) 0.0009(8) -0.0022(8) -0.0005(8)
O34 0.0157(10) 0.0161(11) 0.0138(11) 0.0003(8) 0.0042(8) -0.0070(8)
O35 0.0199(12) 0.0303(14) 0.0271(13) 0.0119(11) -0.0069(10) -0.0132(10)
O36 0.0460(16) 0.0153(12) 0.0275(14) 0.0029(10) -0.0177(12) -0.0017(11)
O37 0.0260(13) 0.0270(14) 0.0283(14) -0.0060(11) 0.0113(11) -0.0138(10)
O38 0.0209(12) 0.0169(12) 0.0305(14) 0.0106(10) 0.0037(10) 0.0047(9)
O39 0.0217(12) 0.0166(12) 0.0339(14) -0.0030(11) -0.0142(10) 0.0010(10)
O40 0.0344(14) 0.0190(12) 0.0153(11) 0.0041(9) 0.0015(10) 0.0031(10)
O41 0.0426(16) 0.0167(12) 0.0347(15) -0.0098(11) 0.0150(13) -0.0091(11)
O42 0.0188(12) 0.0247(14) 0.0427(16) -0.0189(12) 0.0001(11) 0.0039(10)
O43 0.0125(11) 0.0442(16) 0.0149(11) 0.0089(11) 0.0046(9) 0.0001(10)
O44 0.0274(13) 0.0197(12) 0.0417(16) 0.0062(11) 0.0237(12) 0.0024(10)
O45 0.0163(11) 0.0533(18) 0.0151(12) -0.0061(12) -0.0040(9) -0.0028(11)
O46 0.0501(18) 0.0458(18) 0.0178(13) -0.0136(12) -0.0031(12) 0.0235(14)

loop_
_atom_type_symbol
_atom_type_description
_atom_type_scat_dispersion_real
_atom_type_scat_dispersion_imag
_atom_type_scat_source
B B 0.0013 0.0007 'International Tables Vol C Tables 4.2.6.8 and 6.1.1.4'
H H 0.0000 0.0000 'International Tables Vol C Tables 4.2.6.8 and 6.1.1.4'
O O 0.0106 0.0060 'International Tables Vol C Tables 4.2.6.8 and 6.1.1.4'
Na Na 0.0362 0.0249 'International Tables Vol C Tables 4.2.6.8 and 6.1.1.4'
Cr Cr 0.3209 0.6236 'International Tables Vol C Tables 4.2.6.8 and 6.1.1.4'

loop_
_geom_angle_atom_site_label_1
_geom_angle_atom_site_label_2
_geom_angle_atom_site_label_3
_geom_angle
_geom_angle_site_symmetry_1
_geom_angle_site_symmetry_3
_geom_angle_publ_flag
O3 Cr1 O26 88.42(8) . . ?
O3 Cr1 O2 179.13(9) . . ?
O26 Cr1 O2 90.73(8) . . ?
O3 Cr1 O1 90.91(8) . . ?
O26 Cr1 O1 91.67(8) . . ?
O2 Cr1 O1 89.32(8) . . ?
O3 Cr1 O24 90.53(8) . . ?
O26 Cr1 O24 178.95(9) . . ?
O2 Cr1 O24 90.31(8) . . ?
O1 Cr1 O24 88.50(8) . . ?
O3 Cr1 O5 90.07(8) . . ?
O26 Cr1 O5 89.15(8) . . ?
O2 Cr1 O5 89.71(8) . . ?
O1 Cr1 O5 178.73(9) . . ?
O24 Cr1 O5 90.70(8) . . ?
O45 Na1 O39 103.10(10) 2_655 2_655 ?
O45 Na1 O4 90.41(9) 2_655 . ?
O39 Na1 O4 152.02(10) 2_655 . ?
O45 Na1 O31 167.72(11) 2_655 . ?
O39 Na1 O31 86.38(9) 2_655 . ?
O4 Na1 O31 84.42(8) . . ?
O45 Na1 O14 95.79(10) 2_655 . ?
O39 Na1 O14 143.04(10) 2_655 . ?
O4 Na1 O14 56.84(7) . . ?
O31 Na1 O14 72.05(8) . . ?
O45 Na1 O29 55.22(8) 2_655 2_655 ?
O39 Na1 O29 82.54(8) 2_655 2_655 ?
O4 Na1 O29 124.79(9) . 2_655 ?
O31 Na1 O29 119.59(9) . 2_655 ?
O14 Na1 O29 82.68(8) . 2_655 ?
O45 Na1 O42 86.77(9) 2_655 . ?
O39 Na1 O42 80.94(9) 2_655 . ?
O4 Na1 O42 75.42(8) . . ?
O31 Na1 O42 102.62(9) . . ?
O14 Na1 O42 132.16(9) . . ?
O29 Na1 O42 133.25(9) 2_655 . ?
O45 Na1 B2 103.67(11) 2_655 . ?
O39 Na1 B2 153.11(11) 2_655 . ?
O4 Na1 B2 30.15(8) . . ?
O31 Na1 B2 66.75(9) . . ?
O14 Na1 B2 29.95(8) . . ?
O29 Na1 B2 111.00(10) 2_655 . ?
O42 Na1 B2 103.11(10) . . ?
O45 Na1 B15 27.71(9) 2_655 2_655 ?
O39 Na1 B15 94.92(10) 2_655 2_655 ?
O4 Na1 B15 107.54(10) . 2_655 ?
O31 Na1 B15 145.33(11) . 2_655 ?
O14 Na1 B15 87.24(10) . 2_655 ?
O29 Na1 B15 27.64(9) 2_655 2_655 ?
O42 Na1 B15 111.82(10) . 2_655 ?
B2 Na1 B15 107.67(11) . 2_655 ?
O45 Na1 Na4 51.72(8) 2_655 2_655 ?
O39 Na1 Na4 76.66(7) 2_655 2_655 ?
O4 Na1 Na4 93.64(7) . 2_655 ?
O31 Na1 Na4 139.60(8) . 2_655 ?
O14 Na1 Na4 138.22(7) . 2_655 ?
O29 Na1 Na4 94.51(7) 2_655 2_655 ?
O42 Na1 Na4 39.09(6) . 2_655 ?
B2 Na1 Na4 123.15(8) . 2_655 ?
B15 Na1 Na4 73.46(8) 2_655 2_655 ?
O37 Na2 O40 79.39(10) 2_545 3_566 ?
O37 Na2 O20 100.55(9) 2_545 . ?
O40 Na2 O20 85.20(9) 3_566 . ?
O37 Na2 OW4 155.97(11) 2_545 . ?
O40 Na2 OW4 79.26(10) 3_566 . ?
O20 Na2 OW4 88.51(10) . . ?
O37 Na2 O18 85.49(9) 2_545 . ?
O40 Na2 O18 149.37(10) 3_566 . ?
O20 Na2 O18 71.50(8) . . ?
OW4 Na2 O18 118.54(10) . . ?
O37 Na2 O38 128.94(10) 2_545 . ?
O40 Na2 O38 151.49(10) 3_566 . ?
O20 Na2 O38 91.36(8) . . ?
OW4 Na2 O38 72.36(9) . . ?
O18 Na2 O38 51.66(7) . . ?
O37 Na2 O43 92.33(9) 2_545 2 ?
O40 Na2 O43 93.87(9) 3_566 2 ?
O20 Na2 O43 166.66(9) . 2 ?
OW4 Na2 O43 78.26(9) . 2 ?
O18 Na2 O43 113.36(9) . 2 ?
O38 Na2 O43 83.10(8) . 2 ?
O37 Na2 B14 112.08(11) 2_545 . ?
O40 Na2 B14 156.40(11) 3_566 . ?
O20 Na2 B14 72.66(9) . . ?
OW4 Na2 B14 91.82(10) . . ?
O18 Na2 B14 27.08(8) . . ?
O38 Na2 B14 27.22(8) . . ?
O43 Na2 B14 105.76(9) 2 . ?
O37 Na2 Na3 106.38(8) 2_545 . ?
O40 Na2 Na3 134.41(8) 3_566 . ?
O20 Na2 Na3 135.02(8) . . ?
OW4 Na2 Na3 81.28(8) . . ?
O18 Na2 Na3 75.43(6) . . ?
O38 Na2 Na3 43.78(6) . . ?
O43 Na2 Na3 41.67(6) 2 . ?
B14 Na2 Na3 64.10(7) . . ?
O43 Na3 O22 177.44(10) 2 . ?
O43 Na3 O38 93.88(9) 2 . ?
O22 Na3 O38 83.64(9) . . ?
O43 Na3 O9 97.97(9) 2 . ?
O22 Na3 O9 81.04(8) . . ?
O38 Na3 O9 81.01(8) . . ?
O43 Na3 O21 108.53(10) 2 1_565 ?
O22 Na3 O21 72.89(8) . 1_565 ?
O38 Na3 O21 132.90(9) . 1_565 ?
O9 Na3 O21 55.76(7) . 1_565 ?
O43 Na3 O44 97.08(10) 2 2_655 ?
O22 Na3 O44 82.92(9) . 2_655 ?
O38 Na3 O44 75.12(8) . 2_655 ?
O9 Na3 O44 152.51(9) . 2_655 ?
O21 Na3 O44 138.27(10) 1_565 2_655 ?
O43 Na3 O10 55.10(7) 2 2 ?
O22 Na3 O10 127.29(9) . 2 ?
O38 Na3 O10 135.02(9) . 2 ?
O9 Na3 O10 129.87(9) . 2 ?
O21 Na3 O10 90.61(8) 1_565 2 ?
O44 Na3 O10 77.47(8) 2_655 2 ?
O43 Na3 B10 114.47(10) 2 1_565 ?
O22 Na3 B10 65.65(9) . 1_565 ?
O38 Na3 B10 103.51(10) . 1_565 ?
O9 Na3 B10 29.27(8) . 1_565 ?
O21 Na3 B10 29.54(8) 1_565 1_565 ?
O44 Na3 B10 148.37(10) 2_655 1_565 ?
O10 Na3 B10 118.25(9) 2 1_565 ?
O43 Na3 B13 27.78(9) 2 2 ?
O22 Na3 B13 154.69(11) . 2 ?
O38 Na3 B13 117.74(10) . 2 ?
O9 Na3 B13 113.93(10) . 2 ?
O21 Na3 B13 98.04(10) 1_565 2 ?
O44 Na3 B13 89.51(10) 2_655 2 ?
O10 Na3 B13 27.58(9) 2 2 ?
B10 Na3 B13 117.29(11) 1_565 2 ?
O43 Na3 Na2 49.78(7) 2 . ?
O22 Na3 Na2 128.04(8) . . ?
O38 Na3 Na2 46.96(6) . . ?
O9 Na3 Na2 102.02(7) . . ?
O21 Na3 Na2 149.77(8) 1_565 . ?
O44 Na3 Na2 71.15(7) 2_655 . ?
O10 Na3 Na2 90.53(6) 2 . ?
B10 Na3 Na2 131.26(8) 1_565 . ?
B13 Na3 Na2 70.85(8) 2 . ?
O35 Na4 OW1 153.32(17) . . ?
O35 Na4 O15 91.75(10) . 2_655 ?
OW1 Na4 O15 98.34(17) . 2_655 ?
O35 Na4 O42 122.03(12) . 2_645 ?
OW1 Na4 O42 82.08(16) . 2_645 ?
O15 Na4 O42 93.69(9) 2_655 2_645 ?
O35 Na4 O46 69.33(9) . 4_565 ?
OW1 Na4 O46 84.03(16) . 4_565 ?
O15 Na4 O46 114.90(11) 2_655 4_565 ?
O42 Na4 O46 149.74(11) 2_645 4_565 ?
O35 Na4 O19 78.84(9) . 2_645 ?
OW1 Na4 O19 127.82(16) . 2_645 ?
O15 Na4 O19 70.04(8) 2_655 2_645 ?
O42 Na4 O19 49.93(8) 2_645 2_645 ?
O46 Na4 O19 147.76(10) 4_565 2_645 ?
O35 Na4 B20 105.33(11) . 2_645 ?
OW1 Na4 B20 101.20(16) . 2_645 ?
O15 Na4 B20 73.78(10) 2_655 2_645 ?
O42 Na4 B20 25.92(9) 2_645 2_645 ?
O46 Na4 B20 169.37(12) 4_565 2_645 ?
O19 Na4 B20 26.84(8) 2_645 2_645 ?
O35 Na4 Na1 96.37(9) . 2_645 ?
OW1 Na4 Na1 95.41(15) . 2_645 ?
O15 Na4 Na1 131.12(8) 2_655 2_645 ?
O42 Na4 Na1 42.42(7) 2_645 2_645 ?
O46 Na4 Na1 113.05(9) 4_565 2_645 ?
O19 Na4 Na1 64.57(6) 2_645 2_645 ?
B20 Na4 Na1 57.56(8) 2_645 2_645 ?
O33 Na5 O34 61.03(8) . . ?
O33 Na5 O32 93.91(9) . 4_565 ?
O34 Na5 O32 148.08(11) . 4_565 ?
O33 Na5 O23 117.18(10) . 4_566 ?
O34 Na5 O23 147.87(12) . 4_566 ?
O32 Na5 O23 59.33(8) 4_565 4_566 ?
O33 Na5 O30 163.23(12) . 4_565 ?
O34 Na5 O30 115.25(9) . 4_565 ?
O32 Na5 O30 82.70(9) 4_565 4_565 ?
O23 Na5 O30 75.17(8) 4_566 4_565 ?
O33 Na5 B6 31.09(8) . . ?
O34 Na5 B6 31.19(8) . . ?
O32 Na5 B6 119.19(10) 4_565 . ?
O23 Na5 B6 144.24(11) 4_566 . ?
O30 Na5 B6 140.01(11) 4_565 . ?
O33 Na5 B8 116.37(10) . 4_566 ?
O34 Na5 B8 177.08(11) . 4_566 ?
O32 Na5 B8 31.01(9) 4_565 4_566 ?
O23 Na5 B8 31.16(9) 4_566 4_566 ?
O30 Na5 B8 67.63(9) 4_565 4_566 ?
B6 Na5 B8 146.53(11) . 4_566 ?
O33 Na5 O16 76.98(8) . . ?
O34 Na5 O16 66.98(8) . . ?
O32 Na5 O16 89.40(9) 4_565 . ?
O23 Na5 O16 145.07(10) 4_566 . ?
O30 Na5 O16 86.54(9) 4_565 . ?
B6 Na5 O16 62.63(9) . . ?
B8 Na5 O16 114.22(11) 4_566 . ?
O33 Na5 OW7 91.49(13) . 4_565 ?
O34 Na5 OW7 73.98(13) . 4_565 ?
O32 Na5 OW7 129.84(14) 4_565 4_565 ?
O23 Na5 OW7 74.01(13) 4_566 4_565 ?
O30 Na5 OW7 103.33(13) 4_565 4_565 ?
B6 Na5 OW7 87.90(13) . 4_565 ?
B8 Na5 OW7 105.17(14) 4_566 4_565 ?
O16 Na5 OW7 140.11(13) . 4_565 ?
O33 Na5 B24 168.09(12) . 4_566 ?
O34 Na5 B24 109.63(10) . 4_566 ?
O32 Na5 B24 97.32(9) 4_565 4_566 ?
O23 Na5 B24 66.13(9) 4_566 4_566 ?
O30 Na5 B24 25.10(9) 4_565 4_566 ?
B6 Na5 B24 140.69(11) . 4_566 ?
B8 Na5 B24 72.75(10) 4_566 4_566 ?
O16 Na5 B24 106.98(9) . 4_566 ?
OW7 Na5 B24 78.29(13) 4_565 4_566 ?
O29 B1 O19 112.5(2) . 1_545 ?
O29 B1 O3 113.8(2) . . ?
O19 B1 O3 109.0(2) 1_545 . ?
O29 B1 O13 108.2(2) . . ?
O19 B1 O13 106.9(2) 1_545 . ?
O3 B1 O13 106.1(2) . . ?
O14 B2 O4 110.8(2) . . ?
O14 B2 O1 113.2(2) . . ?
O4 B2 O1 109.7(2) . . ?
O14 B2 O6 109.7(2) . . ?
O4 B2 O6 108.1(2) . . ?
O1 B2 O6 105.1(2) . . ?
O14 B2 Na1 62.89(15) . . ?
O4 B2 Na1 57.05(14) . . ?
O1 B2 Na1 101.75(17) . . ?
O6 B2 Na1 152.7(2) . . ?
O15 B3 O27 111.4(2) . . ?
O15 B3 O3 115.3(2) . . ?
O27 B3 O3 109.2(2) . . ?
O15 B3 O6 108.0(2) . . ?
O27 B3 O6 107.9(2) . . ?
O3 B3 O6 104.6(2) . . ?
O25 B4 O30 111.9(3) . 1_554 ?
O25 B4 O26 114.9(3) . . ?
O30 B4 O26 109.5(2) 1_554 . ?
O25 B4 O7 108.9(2) . . ?
O30 B4 O7 106.5(2) 1_554 . ?
O26 B4 O7 104.7(2) . . ?
O20 B5 O17 111.4(2) . . ?
O20 B5 O2 113.5(2) . . ?
O17 B5 O2 109.5(2) . . ?
O20 B5 O7 108.3(2) . . ?
O17 B5 O7 106.6(2) . . ?
O2 B5 O7 107.1(2) . . ?
O33 B6 O34 110.7(2) . . ?
O33 B6 O24 110.7(2) . . ?
O34 B6 O24 111.7(2) . . ?
O33 B6 O13 108.6(2) . . ?
O34 B6 O13 109.2(2) . . ?
O24 B6 O13 105.8(2) . . ?
O33 B6 Na5 56.68(14) . . ?
O34 B6 Na5 57.13(14) . . ?
O24 B6 Na5 113.22(19) . . ?
O13 B6 Na5 141.0(2) . . ?
O11 B7 O31 110.4(2) . . ?
O11 B7 O1 113.7(2) . . ?
O31 B7 O1 110.3(2) . . ?
O11 B7 O8 108.4(2) . . ?
O31 B7 O8 108.9(2) . . ?
O1 B7 O8 104.9(2) . . ?
O32 B8 O23 110.4(2) 1_554 . ?
O32 B8 O26 110.8(2) 1_554 . ?
O23 B8 O26 112.1(2) . . ?
O32 B8 O6 107.7(2) 1_554 . ?
O23 B8 O6 109.2(2) . . ?
O26 B8 O6 106.5(2) . . ?
O32 B8 Na5 58.77(14) 1_554 4_565 ?
O23 B8 Na5 59.12(14) . 4_565 ?
O26 B8 Na5 104.53(18) . 4_565 ?
O6 B8 Na5 148.9(2) . 4_565 ?
O10 B9 O18 112.1(2) . . ?
O10 B9 O2 113.6(2) . . ?
O18 B9 O2 108.6(2) . . ?
O10 B9 O8 108.5(2) . . ?
O18 B9 O8 107.6(2) . . ?
O2 B9 O8 106.2(2) . . ?
O9 B10 O21 110.9(2) 1_545 . ?
O9 B10 O5 109.7(2) 1_545 . ?
O21 B10 O5 112.8(2) . . ?
O9 B10 O7 109.4(2) 1_545 . ?
O21 B10 O7 109.1(2) . . ?
O5 B10 O7 104.6(2) . . ?
O9 B10 Na3 59.30(14) 1_545 1_545 ?
O21 B10 Na3 60.43(14) . 1_545 ?
O5 B10 Na3 102.03(17) . 1_545 ?
O7 B10 Na3 153.3(2) . 1_545 ?
O28 B11 O22 111.3(2) . . ?
O28 B11 O5 114.3(2) . 1_565 ?
O22 B11 O5 109.4(2) . 1_565 ?
O28 B11 O13 107.9(2) . 1_565 ?
O22 B11 O13 108.9(2) . 1_565 ?
O5 B11 O13 104.6(2) 1_565 1_565 ?
O12 B12 O16 111.0(2) . . ?
O12 B12 O24 113.2(2) . . ?
O16 B12 O24 110.3(2) . . ?
O12 B12 O8 109.0(2) . . ?
O16 B12 O8 108.2(2) . . ?
O24 B12 O8 104.9(2) . . ?
O16 B13 O10 124.4(3) . . ?
O16 B13 O43 120.4(3) . . ?
O10 B13 O43 115.1(3) . . ?
O16 B13 Na3 168.6(2) . 2_545 ?
O10 B13 Na3 61.54(16) . 2_545 ?
O43 B13 Na3 54.33(15) . 2_545 ?
O11 B14 O18 124.3(3) . . ?
O11 B14 O38 121.7(3) . . ?
O18 B14 O38 114.0(3) . . ?
O11 B14 Na2 152.0(2) . . ?
O18 B14 Na2 60.90(16) . . ?
O38 B14 Na2 61.97(17) . . ?
O33 B15 O29 123.9(3) . . ?
O33 B15 O45 121.5(3) . . ?
O29 B15 O45 114.5(3) . . ?
O33 B15 Na1 171.5(2) . 2_645 ?
O29 B15 Na1 62.54(16) . 2_645 ?
O45 B15 Na1 52.36(16) . 2_645 ?
O12 B16 O35 115.8(3) . . ?
O12 B16 O31 122.9(3) . . ?
O35 B16 O31 121.3(3) . . ?
O14 B17 O39 122.1(3) . . ?
O14 B17 O27 123.2(3) . . ?
O39 B17 O27 114.7(3) . . ?
O36 B18 O4 117.0(3) . . ?
O36 B18 O23 120.5(3) . . ?
O4 B18 O23 122.5(3) . . ?
O34 B19 O37 115.1(3) . 1_545 ?
O34 B19 O22 122.9(3) . 1_545 ?
O37 B19 O22 122.0(3) 1_545 1_545 ?
O42 B20 O28 124.0(3) . . ?
O42 B20 O19 112.9(3) . . ?
O28 B20 O19 123.1(3) . . ?
O42 B20 Na4 55.30(17) . 2_655 ?
O28 B20 Na4 151.3(2) . 2_655 ?
O19 B20 Na4 67.25(17) . 2_655 ?
O21 B21 O17 123.5(3) . . ?
O21 B21 O44 122.1(3) . 1_455 ?
O17 B21 O44 114.3(3) . 1_455 ?
O25 B22 O41 120.5(3) 1_565 . ?
O25 B22 O9 122.7(3) 1_565 . ?
O41 B22 O9 116.8(3) . . ?
O32 B23 O46 120.8(3) 1_554 1_554 ?
O32 B23 O15 122.6(3) 1_554 . ?
O46 B23 O15 116.6(3) 1_554 . ?
O40 B24 O30 115.4(3) 1_554 1_554 ?
O40 B24 O20 121.2(3) 1_554 . ?
O30 B24 O20 123.2(3) 1_554 . ?
O40 B24 Na5 75.92(18) 1_554 4_565 ?
O30 B24 Na5 50.59(15) 1_554 4_565 ?
O20 B24 Na5 149.1(2) . 4_565 ?
B2 O1 B7 121.1(2) . . ?
B2 O1 Cr1 118.71(17) . . ?
B7 O1 Cr1 120.20(17) . . ?
B5 O2 B9 123.4(2) . . ?
B5 O2 Cr1 117.57(17) . . ?
B9 O2 Cr1 119.07(17) . . ?
B1 O3 B3 122.9(2) . . ?
B1 O3 Cr1 117.72(17) . . ?
B3 O3 Cr1 119.22(17) . . ?
B18 O4 B2 116.5(2) . . ?
B18 O4 Na1 145.2(2) . . ?
B2 O4 Na1 92.80(17) . . ?
B11 O5 B10 121.7(2) 1_545 . ?
B11 O5 Cr1 119.04(17) 1_545 . ?
B10 O5 Cr1 119.25(17) . . ?
B8 O6 B3 115.9(2) . . ?
B8 O6 B2 116.6(2) . . ?
B3 O6 B2 117.1(2) . . ?
B5 O7 B10 116.5(2) . . ?
B5 O7 B4 117.2(2) . . ?
B10 O7 B4 115.0(2) . . ?
B12 O8 B7 115.7(2) . . ?
B12 O8 B9 116.5(2) . . ?
B7 O8 B9 116.6(2) . . ?
B22 O9 B10 116.6(2) . 1_565 ?
B22 O9 Na3 148.4(2) . . ?
B10 O9 Na3 91.43(17) 1_565 . ?
B13 O10 B9 123.1(2) . . ?
B13 O10 Na3 90.87(18) . 2_545 ?
B9 O10 Na3 144.64(18) . 2_545 ?
B14 O11 B7 123.9(2) . . ?
B16 O12 B12 124.4(3) . . ?
B11 O13 B6 116.7(2) 1_545 . ?
B11 O13 B1 117.8(2) 1_545 . ?
B6 O13 B1 114.9(2) . . ?
B17 O14 B2 123.1(2) . . ?
B17 O14 Na1 147.05(19) . . ?
B2 O14 Na1 87.16(16) . . ?
B23 O15 B3 122.9(3) . . ?
B23 O15 Na4 118.9(2) . 2_645 ?
B3 O15 Na4 117.29(18) . 2_645 ?
B13 O16 B12 116.9(2) . . ?
B13 O16 Na5 110.50(19) . . ?
B12 O16 Na5 109.99(17) . . ?
B21 O17 B5 116.6(2) . . ?
B14 O18 B9 117.6(2) . . ?
B14 O18 Na2 92.02(18) . . ?
B9 O18 Na2 131.03(18) . . ?
B20 O19 B1 118.4(2) . 1_565 ?
B20 O19 Na4 85.91(18) . 2_655 ?
B1 O19 Na4 132.18(18) 1_565 2_655 ?
B24 O20 B5 123.7(3) . . ?
B24 O20 Na2 124.8(2) . . ?
B5 O20 Na2 109.89(17) . . ?
B21 O21 B10 122.8(3) . . ?
B21 O21 Na3 144.2(2) . 1_545 ?
B10 O21 Na3 90.03(16) . 1_545 ?
B19 O22 B11 116.2(2) 1_565 . ?
B19 O22 Na3 109.72(19) 1_565 . ?
B11 O22 Na3 115.39(17) . . ?
B18 O23 B8 124.1(2) . . ?
B18 O23 Na5 139.9(2) . 4_565 ?
B8 O23 Na5 89.72(17) . 4_565 ?
B6 O24 B12 121.1(2) . . ?
B6 O24 Cr1 118.14(17) . . ?
B12 O24 Cr1 120.70(17) . . ?
B22 O25 B4 124.9(3) 1_545 . ?
B8 O26 B4 123.5(2) . . ?
B8 O26 Cr1 117.02(17) . . ?
B4 O26 Cr1 119.43(17) . . ?
B17 O27 B3 118.0(2) . . ?
B20 O28 B11 123.9(2) . . ?
B15 O29 B1 124.1(2) . . ?
B15 O29 Na1 89.82(18) . 2_645 ?
B1 O29 Na1 145.51(18) . 2_645 ?
B24 O30 B4 117.3(2) 1_556 1_556 ?
B24 O30 Na5 104.30(19) 1_556 4_566 ?
B4 O30 Na5 114.24(17) 1_556 4_566 ?
B16 O31 B7 117.4(2) . . ?
B16 O31 Na1 117.20(19) . . ?
B7 O31 Na1 110.68(17) . . ?
B23 O32 B8 118.2(3) 1_556 1_556 ?
B23 O32 Na5 151.3(2) 1_556 4_566 ?
B8 O32 Na5 90.22(17) 1_556 4_566 ?
B15 O33 B6 115.3(2) . . ?
B15 O33 Na5 152.0(2) . . ?
B6 O33 Na5 92.23(17) . . ?
B19 O34 B6 124.7(3) . . ?
B19 O34 Na5 133.8(2) . . ?
B6 O34 Na5 91.67(17) . . ?
B16 O35 Na4 139.1(2) . . ?
B19 O37 Na2 140.1(2) 1_565 2 ?
B14 O38 Na3 130.4(2) . . ?
B14 O38 Na2 90.81(19) . . ?
Na3 O38 Na2 89.26(8) . . ?
B17 O39 Na1 120.2(2) . 2_645 ?
B24 O40 Na2 109.8(2) 1_556 3_566 ?
B20 O42 Na4 98.8(2) . 2_655 ?
B20 O42 Na1 113.6(2) . . ?
Na4 O42 Na1 98.49(9) 2_655 . ?
B13 O43 Na3 97.89(19) . 2_545 ?
B13 O43 Na2 132.9(2) . 2_545 ?
Na3 O43 Na2 88.55(9) 2_545 2_545 ?
B21 O44 Na3 121.8(2) 1_655 2_645 ?
B15 O45 Na1 99.9(2) . 2_645 ?
B23 O46 Na4 126.6(2) 1_556 4_566 ?
OW8 OW7 Na5 158.1(6) . 4_566 ?

loop_
_geom_bond_atom_site_label_1
_geom_bond_atom_site_label_2
_geom_bond_distance
_geom_bond_site_symmetry_2
_geom_bond_publ_flag
Cr1 O3 1.975(2) . ?
Cr1 O26 1.978(2) . ?
Cr1 O2 1.9796(19) . ?
Cr1 O1 1.980(2) . ?
Cr1 O24 1.980(2) . ?
Cr1 O5 1.991(2) . ?
Na1 O45 2.364(3) 2_655 ?
Na1 O39 2.406(3) 2_655 ?
Na1 O4 2.425(3) . ?
Na1 O31 2.433(2) . ?
Na1 O14 2.572(2) . ?
Na1 O29 2.609(2) 2_655 ?
Na1 O42 2.718(3) . ?
Na1 B2 2.886(4) . ?
Na1 B15 2.940(4) 2_655 ?
Na1 Na4 3.985(2) 2_655 ?
Na2 O37 2.359(3) 2_545 ?
Na2 O40 2.483(3) 3_566 ?
Na2 O20 2.523(3) . ?
Na2 OW4 2.572(3) . ?
Na2 O18 2.641(3) . ?
Na2 O38 2.666(3) . ?
Na2 O43 2.786(3) 2 ?
Na2 B14 3.020(4) . ?
Na2 Na3 3.647(2) . ?
Na3 O43 2.426(3) 2 ?
Na3 O22 2.439(3) . ?
Na3 O38 2.524(3) . ?
Na3 O9 2.531(3) . ?
Na3 O21 2.559(3) 1_565 ?
Na3 O44 2.586(3) 2_655 ?
Na3 O10 2.601(2) 2 ?
Na3 B10 2.943(3) 1_565 ?
Na3 B13 2.958(4) 2 ?
Na4 O35 2.358(3) . ?
Na4 OW1 2.410(6) . ?
Na4 O15 2.522(3) 2_655 ?
Na4 O42 2.541(3) 2_645 ?
Na4 O46 2.705(4) 4_565 ?
Na4 O19 2.824(3) 2_645 ?
Na4 B20 3.054(4) 2_645 ?
Na4 Na1 3.985(2) 2_645 ?
Na5 O33 2.336(3) . ?
Na5 O34 2.348(3) . ?
Na5 O32 2.395(3) 4_565 ?
Na5 O23 2.403(3) 4_566 ?
Na5 O30 2.498(3) 4_565 ?
Na5 B6 2.794(4) . ?
Na5 B8 2.800(4) 4_566 ?
Na5 O16 2.833(3) . ?
Na5 OW7 2.844(6) 4_565 ?
Na5 B24 3.133(4) 4_566 ?
B1 O29 1.444(4) . ?
B1 O19 1.449(4) 1_545 ?
B1 O3 1.466(4) . ?
B1 O13 1.525(4) . ?
B2 O14 1.443(4) . ?
B2 O4 1.451(4) . ?
B2 O1 1.476(4) . ?
B2 O6 1.508(4) . ?
B3 O15 1.444(4) . ?
B3 O27 1.453(4) . ?
B3 O3 1.484(4) . ?
B3 O6 1.506(4) . ?
B4 O25 1.428(4) . ?
B4 O30 1.465(4) 1_554 ?
B4 O26 1.480(4) . ?
B4 O7 1.523(4) . ?
B5 O20 1.452(4) . ?
B5 O17 1.453(4) . ?
B5 O2 1.474(4) . ?
B5 O7 1.498(4) . ?
B6 O33 1.444(4) . ?
B6 O34 1.448(4) . ?
B6 O24 1.470(4) . ?
B6 O13 1.507(4) . ?
B7 O11 1.436(4) . ?
B7 O31 1.455(4) . ?
B7 O1 1.488(4) . ?
B7 O8 1.515(4) . ?
B8 O32 1.443(4) 1_554 ?
B8 O23 1.449(4) . ?
B8 O26 1.475(4) . ?
B8 O6 1.497(4) . ?
B8 Na5 2.800(4) 4_565 ?
B9 O10 1.446(4) . ?
B9 O18 1.467(4) . ?
B9 O2 1.480(4) . ?
B9 O8 1.516(4) . ?
B10 O9 1.439(4) 1_545 ?
B10 O21 1.451(4) . ?
B10 O5 1.489(4) . ?
B10 O7 1.514(4) . ?
B10 Na3 2.943(3) 1_545 ?
B11 O28 1.449(4) . ?
B11 O22 1.463(4) . ?
B11 O5 1.477(4) 1_565 ?
B11 O13 1.504(4) 1_565 ?
B12 O12 1.442(4) . ?
B12 O16 1.453(4) . ?
B12 O24 1.477(4) . ?
B12 O8 1.510(4) . ?
B13 O16 1.360(4) . ?
B13 O10 1.370(4) . ?
B13 O43 1.392(4) . ?
B13 Na3 2.958(4) 2_545 ?
B14 O11 1.347(4) . ?
B14 O18 1.376(4) . ?
B14 O38 1.382(4) . ?
B15 O33 1.356(4) . ?
B15 O29 1.364(4) . ?
B15 O45 1.388(4) . ?
B15 Na1 2.940(4) 2_645 ?
B16 O12 1.359(4) . ?
B16 O35 1.371(4) . ?
B16 O31 1.380(4) . ?
B17 O14 1.360(4) . ?
B17 O39 1.367(4) . ?
B17 O27 1.369(4) . ?
B18 O36 1.366(4) . ?
B18 O4 1.368(4) . ?
B18 O23 1.373(4) . ?
B19 O34 1.356(4) . ?
B19 O37 1.376(4) 1_545 ?
B19 O22 1.377(4) 1_545 ?
B20 O42 1.351(4) . ?
B20 O28 1.372(4) . ?
B20 O19 1.383(4) . ?
B20 Na4 3.054(4) 2_655 ?
B21 O21 1.359(4) . ?
B21 O17 1.367(4) . ?
B21 O44 1.375(4) 1_455 ?
B22 O25 1.369(4) 1_565 ?
B22 O41 1.372(4) . ?
B22 O9 1.374(4) . ?
B23 O32 1.367(4) 1_554 ?
B23 O46 1.368(4) 1_554 ?
B23 O15 1.376(4) . ?
B24 O40 1.367(4) 1_554 ?
B24 O30 1.371(4) 1_554 ?
B24 O20 1.377(4) . ?
B24 Na5 3.133(4) 4_565 ?
O5 B11 1.477(4) 1_545 ?
O9 B10 1.439(4) 1_565 ?
O10 Na3 2.601(2) 2_545 ?
O13 B11 1.504(4) 1_545 ?
O15 Na4 2.522(3) 2_645 ?
O19 B1 1.449(4) 1_565 ?
O19 Na4 2.824(3) 2_655 ?
O21 Na3 2.559(3) 1_545 ?
O22 B19 1.377(4) 1_565 ?
O23 Na5 2.403(3) 4_565 ?
O25 B22 1.369(4) 1_545 ?
O29 Na1 2.609(2) 2_645 ?
O30 B24 1.371(4) 1_556 ?
O30 B4 1.465(4) 1_556 ?
O30 Na5 2.498(3) 4_566 ?
O32 B23 1.367(4) 1_556 ?
O32 B8 1.443(4) 1_556 ?
O32 Na5 2.395(3) 4_566 ?
O37 B19 1.376(4) 1_565 ?
O37 Na2 2.359(3) 2 ?
O39 Na1 2.406(3) 2_645 ?
O40 B24 1.367(4) 1_556 ?
O40 Na2 2.483(3) 3_566 ?
O42 Na4 2.541(3) 2_655 ?
O43 Na3 2.426(3) 2_545 ?
O43 Na2 2.786(3) 2_545 ?
O44 B21 1.375(4) 1_655 ?
O44 Na3 2.586(3) 2_645 ?
O45 Na1 2.364(3) 2_645 ?
O46 B23 1.368(4) 1_556 ?
O46 Na4 2.705(4) 4_566 ?
OW7 OW8 1.598(14) . ?
OW7 Na5 2.844(6) 4_566 ?
